data_2010254
loop_
_publ_author_name
'Cordes, A.W.'
'Folkert, S.'
'Bryan, C.D.'
'Chandrasekhar, V.'
'Thomas, K.R.J.'

_publ_contact_author
;
 Dr. A.W. Cordes
 Department of Chemistry and Biochemistry
 University of Arkansas
 Fayetteville AR  72701  USA
;
_publ_section_title
;2,2,4,4-Tetrakis(3,5-dimethylpyrazol-1-yl)-2\l^5^,4\l^5^,6\l^5^-cyclotriphosphaza-1,3,5-triene-6-spiro-2'-1',3'-diaza-2'-phosphacyclohexane,
 C~23~H~36~N~13~P~3~
;
_journal_issue 12
_journal_name_full 'Acta Crystallographica Section C'
_journal_page_first 1976
_journal_page_last 1978
_journal_paper_doi 10.1107/S0108270194007006
_journal_volume 50
_journal_year 1994
_chemical_formula_moiety 'C23 H36 N13 P3'
_chemical_formula_sum 'C23 H36 N13 P3'
_chemical_formula_weight 587.54
_chemical_name_systematic
;
  Spiro [2,2,3,3-tetrakis
  (3,5-dimethylpyrazolyl)cyclotriphosphazene - 1-phospha-2,5-
  diazacyclohexane]
;
_space_group_IT_number 15
_symmetry_cell_setting monoclinic
_symmetry_space_group_name_Hall '-C 2yc'
_symmetry_space_group_name_H-M 'C 1 2/c 1'
_cell_angle_alpha 90.0
_cell_angle_beta 111.557(17)
_cell_angle_gamma 90.0
_cell_formula_units_Z 8
_cell_length_a 31.998(8)
_cell_length_b 10.1595(11)
_cell_length_c 20.373(3)
_cell_measurement_reflns_used 25
_cell_measurement_temperature 293
_cell_measurement_theta_max 9.50
_cell_measurement_theta_min 9.00
_cell_volume 6160(2)
_computing_cell_refinement 'CAD-4 Software (Enraf-Nonius, year?)'
_computing_data_collection 'CAD-4 Software (Enraf-Nonius, year?)'
_computing_data_reduction ' NRCVAX (Gabe, Le Page, Charland, Lee & White, 1989)'
_computing_molecular_graphics NRCVAX
_computing_publication_material NRCVAX
_computing_structure_refinement NRCVAX
_computing_structure_solution NRCVAX
_diffrn_ambient_temperature 293
_diffrn_measurement_device 'Nonius CAD-4    '
_diffrn_measurement_method '\q/2\q [speed 4-16\% min^-1^, width (1.0 + 0.35tan\q)\%]'
_diffrn_radiation_monochromator graphite
_diffrn_radiation_source 'xray tube'
_diffrn_radiation_type MoK\a
_diffrn_radiation_wavelength 0.70930
_diffrn_reflns_av_R_equivalents 0.045
_diffrn_reflns_limit_h_max 35
_diffrn_reflns_limit_h_min -38
_diffrn_reflns_limit_k_max 12
_diffrn_reflns_limit_k_min 0
_diffrn_reflns_limit_l_max 24
_diffrn_reflns_limit_l_min 0
_diffrn_reflns_number 5507
_diffrn_reflns_theta_max 24.91
_diffrn_reflns_theta_min 0.00
_diffrn_standards_decay_% '1.8 in 44.4 h'
_diffrn_standards_interval_time 60
_diffrn_standards_number 3
_exptl_absorpt_coefficient_mu 0.22
_exptl_absorpt_correction_T_max 1.000
_exptl_absorpt_correction_T_min 0.820
_exptl_absorpt_correction_type '\y scans (3 reflections)'
_exptl_crystal_colour colorless
_exptl_crystal_density_diffrn 1.267
_exptl_crystal_description block
_exptl_crystal_F_000 2482.95
_exptl_crystal_size_max 0.34
_exptl_crystal_size_mid 0.40
_exptl_crystal_size_min 0.30
_refine_diff_density_max 0.29
_refine_diff_density_min -0.29
_refine_ls_extinction_method none
_refine_ls_goodness_of_fit_obs 1.15
_refine_ls_hydrogen_treatment noref
_refine_ls_matrix_type full
_refine_ls_number_parameters 352
_refine_ls_number_reflns 2506
_refine_ls_R_factor_all 0.135
_refine_ls_R_factor_obs 0.052
_refine_ls_shift/esd_max 0.019
_refine_ls_structure_factor_coef F
_refine_ls_weighting_details 'w = 1/[\s^2^(F) + 0.0025F^2^]'
_refine_ls_weighting_scheme calc
_refine_ls_wR_factor_all 0.092
_refine_ls_wR_factor_obs 0.073
_reflns_number_observed 2506
_reflns_number_total 5404
_reflns_observed_criterion 'Inet > 3.0\s(Inet)'
_cod_data_source_file bk1057.cif
_cod_data_source_block global
_cod_depositor_comments
;
The following automatic conversions were performed:
'_symmetry_cell_setting' value 'Monoclinic' changed to 'monoclinic'
according to '/home/saulius/struct/CIF-dictionaries/cif_core.dic'
dictionary named 'cif_core.dic' version 2.4.1 from 2010-06-29.

Automatic conversion script
Id: cif_fix_enum 1527 2010-12-29 10:47:43Z saulius 

The following automatic conversions were performed:

'_atom_site_thermal_displace_type' tag value 'Uij' was replaced with
'Uani' value 39 times.

Automatic conversion script
Id: cif_fix_values 1646 2011-03-28 12:23:43Z adriana 

The following automatic conversions were performed:

'_symmetry_cell_setting' value 'Monoclinic' changed to 'monoclinic'
according to /home/saulius/struct/CIF-dictionaries/cif_core.dic
dictionary named 'cif_core.dic' version 2.4.1 from 2010-06-29.

Automatic conversion script
Id: cif_fix_values 1715 2011-07-08 13:25:40Z adriana 

The following automatic conversions were performed:

'_refine_ls_weighting_scheme' value 'w = 1/[\s^2^(F) + 0.0025F^2^]'
was changed to 'calc'. New tag '_refine_ls_weighting_details' was
created. The value of the new tag was set to 'w = 1/[\s^2^(F) +
0.0025F^2^]'.

Automatic conversion script
Id: cif_fix_values 3143 2015-03-26 13:38:13Z robertas 
;
_cod_original_cell_volume 6159.7(19)
_cod_original_sg_symbol_H-M 'C 2/c'
_cod_database_code 2010254

loop_
_symmetry_equiv_pos_as_xyz
x,y,z
-x,-y,-z
1/2+x,1/2+y,z
1/2-x,1/2-y,-z
-x,y,1/2-z
x,-y,1/2+z
1/2-x,1/2+y,1/2-z
1/2+x,1/2-y,1/2+z

loop_
_atom_site_aniso_label
_atom_site_aniso_U_11
_atom_site_aniso_U_22
_atom_site_aniso_U_33
_atom_site_aniso_U_12
_atom_site_aniso_U_13
_atom_site_aniso_U_23
_atom_site_aniso_type_symbol
P1 0.0415(9) 0.0462(10) 0.0572(10) -0.0137(15) -0.0004(15) 0.0283(15) P
P2 0.0406(9) 0.0597(10) 0.0372(7) -0.0124(15) 0.0092(12) 0.0056(14) P
P3 0.0416(8) 0.0394(8) 0.0351(7) -0.0084(14) 0.0059(12) 0.0021(13) P
N1 0.052(3) 0.051(3) 0.041(3) -0.025(5) -0.006(4) 0.002(5) N
N2 0.053(3) 0.065(3) 0.053(3) -0.017(5) 0.034(5) 0.019(5) N
N3 0.048(3) 0.059(3) 0.035(2) -0.038(5) 0.017(4) -0.013(4) N
N4 0.065(4) 0.050(3) 0.085(4) -0.017(5) -0.005(6) 0.048(6) N
N5 0.044(3) 0.074(4) 0.086(4) -0.020(6) -0.001(6) 0.064(6) N
N11 0.043(3) 0.040(3) 0.043(3) -0.004(4) 0.015(4) 0.008(4) N
N12 0.042(3) 0.049(3) 0.047(3) 0.000(5) 0.001(4) 0.012(5) N
N21 0.053(3) 0.043(3) 0.046(3) 0.005(5) 0.028(5) 0.004(5) N
N22 0.054(3) 0.067(3) 0.054(3) -0.008(6) 0.035(5) -0.003(5) N
N31 0.043(3) 0.096(4) 0.039(3) 0.015(6) 0.010(5) 0.016(6) N
N32 0.086(5) 0.078(4) 0.070(4) 0.055(7) 0.040(7) 0.042(7) N
N41 0.053(3) 0.076(4) 0.036(3) -0.004(5) 0.025(5) 0.002(5) N
N42 0.063(4) 0.074(4) 0.042(3) 0.005(6) 0.011(5) 0.001(6) N
C1 0.102(6) 0.050(4) 0.110(6) -0.040(8) 0.084(10) -0.008(8) C
C2 0.139(8) 0.064(5) 0.150(8) -0.060(11) 0.178(14) -0.022(11) C
C3 0.054(5) 0.116(7) 0.103(6) -0.026(9) 0.034(8) 0.062(10) C
C11 0.072(5) 0.071(5) 0.075(5) 0.014(8) -0.004(8) 0.044(8) C
C12 0.049(4) 0.054(4) 0.057(4) 0.020(6) 0.024(6) 0.028(6) C
C13 0.061(4) 0.048(4) 0.063(4) 0.020(6) 0.041(7) 0.036(7) C
C14 0.060(4) 0.042(4) 0.057(4) -0.010(6) 0.056(6) -0.001(6) C
C15 0.093(5) 0.036(3) 0.075(4) -0.020(7) 0.051(8) -0.009(7) C
C21 0.083(6) 0.163(9) 0.115(7) -0.012(12) 0.124(11) 0.006(13) C
C22 0.052(4) 0.104(6) 0.057(4) 0.009(9) 0.040(7) -0.013(8) C
C23 0.079(6) 0.104(7) 0.082(5) 0.053(10) 0.068(9) -0.024(10) C
C24 0.064(4) 0.065(5) 0.047(4) 0.018(7) 0.009(7) -0.017(7) C
C25 0.108(7) 0.062(5) 0.100(6) 0.056(9) 0.056(10) -0.001(8) C
C31 0.194(12) 0.139(9) 0.202(12) 0.207(18) 0.16(2) 0.118(17) C
C32 0.090(7) 0.132(8) 0.078(6) 0.106(13) 0.052(11) 0.053(11) C
C33 0.062(5) 0.203(11) 0.059(5) 0.078(15) 0.011(8) 0.018(12) C
C34 0.046(4) 0.128(7) 0.040(3) 0.005(10) 0.017(6) -0.019(8) C
C35 0.053(5) 0.188(10) 0.082(6) -0.066(11) 0.031(8) -0.081(12) C
C41 0.150(8) 0.099(7) 0.077(5) 0.045(12) 0.054(11) -0.035(10) C
C42 0.061(4) 0.092(6) 0.056(4) 0.015(8) 0.018(7) -0.023(8) C
C43 0.062(4) 0.109(6) 0.049(4) 0.006(8) 0.048(7) -0.035(8) C
C44 0.068(5) 0.099(6) 0.047(4) 0.002(8) 0.056(7) 0.010(8) C
C45 0.095(6) 0.135(7) 0.058(4) 0.015(11) 0.071(8) 0.033(10) C

loop_
_atom_site_label
_atom_site_fract_x
_atom_site_fract_y
_atom_site_fract_z
_atom_site_U_iso_or_equiv
_atom_site_thermal_displace_type
_atom_site_calc_flag
_atom_site_refinement_flags
_atom_site_type_symbol
P1 0.44355(5) 0.40306(16) 0.12028(8) 0.0535(9) Uani . . P
P2 0.37788(5) 0.23918(16) 0.03000(7) 0.0486(9) Uani . . P
P3 0.39574(5) 0.22557(14) 0.17005(7) 0.0418(8) Uani . . P
N1 0.42840(15) 0.3452(4) 0.1809(2) 0.053(3) Uani . . N
N2 0.41949(16) 0.3301(5) 0.0454(2) 0.057(3) Uani . . N
N3 0.36946(15) 0.1703(5) 0.0931(2) 0.049(3) Uani . . N
N4 0.43328(18) 0.5605(5) 0.1070(3) 0.076(4) Uani . . N
N5 0.49759(16) 0.3998(5) 0.1504(3) 0.075(4) Uani . . N
N11 0.42237(14) 0.0981(4) 0.2211(2) 0.044(3) Uani . . N
N12 0.45407(14) 0.1326(4) 0.2862(2) 0.051(3) Uani . . N
N21 0.35819(15) 0.2656(4) 0.2079(2) 0.049(3) Uani . . N
N22 0.33736(17) 0.1642(5) 0.2279(3) 0.059(3) Uani . . N
N31 0.33020(16) 0.3232(6) -0.0181(2) 0.062(4) Uani . . N
N32 0.3316(2) 0.4594(6) -0.0125(3) 0.080(4) Uani . . N
N41 0.37748(15) 0.1240(5) -0.0298(2) 0.056(3) Uani . . N
N42 0.38509(17) -0.0058(5) -0.0103(3) 0.064(4) Uani . . N
C1 0.4688(3) 0.6547(6) 0.1227(4) 0.087(6) Uani . . C
C2 0.5034(3) 0.6122(8) 0.0963(5) 0.108(8) Uani . . C
C3 0.5262(2) 0.4827(9) 0.1280(4) 0.094(6) Uani . . C
C11 0.5036(2) 0.0192(7) 0.3909(4) 0.081(5) Uani . . C
C12 0.46933(19) 0.0208(6) 0.3180(3) 0.056(4) Uani . . C
C13 0.4474(2) -0.0860(6) 0.2761(3) 0.058(4) Uani . . C
C14 0.4177(2) -0.0360(5) 0.2157(3) 0.051(4) Uani . . C
C15 0.3840(2) -0.1065(6) 0.1554(3) 0.070(5) Uani . . C
C21 0.2773(3) 0.1370(10) 0.2736(5) 0.113(8) Uani . . C
C22 0.3077(2) 0.2202(8) 0.2498(3) 0.071(5) Uani . . C
C23 0.3090(3) 0.3559(9) 0.2444(4) 0.087(6) Uani . . C
C24 0.3403(2) 0.3852(7) 0.2167(3) 0.063(4) Uani . . C
C25 0.3534(3) 0.5146(7) 0.1952(4) 0.093(6) Uani . . C
C31 0.2779(4) 0.6399(11) -0.0510(7) 0.177(11) Uani . . C
C32 0.2899(4) 0.4929(10) -0.0462(5) 0.102(7) Uani . . C
C33 0.2612(3) 0.3893(13) -0.0739(4) 0.113(8) Uani . . C
C34 0.2874(2) 0.2765(9) -0.0542(3) 0.074(5) Uani . . C
C35 0.2764(3) 0.1345(11) -0.0660(4) 0.111(7) Uani . . C
C41 0.3958(3) -0.2106(9) -0.0655(4) 0.113(7) Uani . . C
C42 0.3872(2) -0.0646(7) -0.0663(4) 0.073(5) Uani . . C
C43 0.3816(2) 0.0226(8) -0.1213(3) 0.072(5) Uani . . C
C44 0.3760(2) 0.1424(8) -0.0978(3) 0.069(5) Uani . . C
C45 0.3690(3) 0.2754(9) -0.1328(4) 0.094(6) Uani . . C
H1 0.457 0.736 0.101 0.0974 Uiso . . H
H2 0.482 0.668 0.172 0.0974 Uiso . . H
H3 0.491 0.603 0.047 0.1277 Uiso . . H
H4 0.526 0.678 0.108 0.1277 Uiso . . H
H5 0.553 0.501 0.168 0.1010 Uiso . . H
H6 0.534 0.437 0.093 0.1010 Uiso . . H
H11 0.502 0.100 0.414 0.0826 Uiso . . H
H12 0.533 0.009 0.389 0.0826 Uiso . . H
H13 0.498 -0.052 0.416 0.0826 Uiso . . H
H14 0.453 -0.177 0.288 0.0673 Uiso . . H
H15 0.388 -0.199 0.161 0.0780 Uiso . . H
H16 0.387 -0.080 0.112 0.0780 Uiso . . H
H17 0.355 -0.085 0.154 0.0780 Uiso . . H
H21 0.280 0.048 0.261 0.1302 Uiso . . H
H22 0.247 0.166 0.250 0.1302 Uiso . . H
H23 0.285 0.144 0.323 0.1302 Uiso . . H
H24 0.291 0.417 0.258 0.0985 Uiso . . H
H25 0.384 0.534 0.224 0.0999 Uiso . . H
H26 0.350 0.511 0.147 0.0999 Uiso . . H
H27 0.334 0.582 0.201 0.0999 Uiso . . H
H31 0.299 0.689 -0.064 0.1884 Uiso . . H
H32 0.279 0.670 -0.006 0.1884 Uiso . . H
H33 0.249 0.649 -0.086 0.1884 Uiso . . H
H34 0.230 0.393 -0.101 0.1181 Uiso . . H
H35 0.291 0.085 -0.024 0.1179 Uiso . . H
H36 0.285 0.106 -0.103 0.1179 Uiso . . H
H37 0.245 0.126 -0.080 0.1179 Uiso . . H
H41 0.371 -0.251 -0.101 0.1187 Uiso . . H
H42 0.399 -0.245 -0.021 0.1187 Uiso . . H
H43 0.422 -0.226 -0.075 0.1187 Uiso . . H
H44 0.382 0.002 -0.167 0.0833 Uiso . . H
H45 0.378 0.271 -0.172 0.1060 Uiso . . H
H46 0.338 0.302 -0.149 0.1060 Uiso . . H
H47 0.387 0.339 -0.100 0.1060 Uiso . . H
H7 0.509 0.329 0.178 0.0778 Uiso . . H
H8 0.410 0.580 0.068 0.0770 Uiso . . H

loop_
_atom_type_symbol
_atom_type_description
_atom_type_scat_dispersion_real
_atom_type_scat_dispersion_imag
_atom_type_scat_source
P P 0.090 0.095 'International Tables Vol. IV Table 2.2B'
N N 0.004 0.003 'International Tables Vol. IV Table 2.2B'
C C 0.002 0.002 'International Tables Vol. IV Table 2.2B'
H H 0.000 0.000 'International Tables Vol. IV Table 2.2B'

loop_
_geom_angle_atom_site_label_1
_geom_angle_atom_site_label_2
_geom_angle_atom_site_label_3
_geom_angle
_geom_angle_publ_flag
N1 P1 N2 112.8(2) yes
N1 P1 N4 112.8(3) yes
N1 P1 N5 106.7(3) yes
N2 P1 N4 107.2(3) yes
N2 P1 N5 115.1(3) yes
N4 P1 N5 101.9(3) yes
N2 P2 N3 119.4(2) yes
N2 P2 N31 109.7(3) yes
N2 P2 N41 109.7(3) yes
N3 P2 N31 107.8(2) yes
N3 P2 N41 108.9(2) yes
N31 P2 N41 99.4(2) yes
N1 P3 N3 120.0(2) yes
N1 P3 N11 110.5(2) yes
N1 P3 N21 107.3(3) yes
N3 P3 N11 107.6(2) yes
N3 P3 N21 109.1(2) yes
N11 P3 N21 100.7(2) yes
P1 N1 P3 123.6(3) yes
P1 N2 P2 122.7(3) yes
P2 N3 P3 117.6(3) yes
P1 N4 C1 121.6(5) yes
P1 N5 C3 126.0(4) yes
P3 N11 N12 115.0(3) no
P3 N11 C14 134.4(4) no
N12 N11 C14 110.3(4) no
N11 N12 C12 105.3(4) no
P3 N21 N22 117.3(4) no
P3 N21 C24 131.7(4) no
N22 N21 C24 110.6(5) no
N21 N22 C22 105.5(5) no
P2 N31 N32 117.2(4) no
P2 N31 C34 129.5(5) no
N32 N31 C34 112.5(6) no
N31 N32 C32 102.9(7) no
P2 N41 N42 120.2(3) no
P2 N41 C44 128.3(5) no
N42 N41 C44 111.0(5) no
N41 N42 C42 104.2(5) no
N4 C1 C2 111.5(6) no
C1 C2 C3 114.0(7) no
N5 C3 C2 112.3(6) no
N12 C12 C11 120.5(6) no
N12 C12 C13 111.0(5) no
C11 C12 C13 128.4(5) no
C12 C13 C14 107.0(5) no
N11 C14 C13 106.4(5) no
N11 C14 C15 124.7(5) no
C13 C14 C15 128.8(5) no
N22 C22 C21 120.0(7) no
N22 C22 C23 110.9(6) no
C21 C22 C23 129.0(7) no
C22 C23 C24 107.5(6) no
N21 C24 C23 105.5(6) no
N21 C24 C25 124.2(6) no
C23 C24 C25 130.3(7) no
N32 C32 C31 118.1(10) no
N32 C32 C33 114.6(8) no
C31 C32 C33 127.2(9) no
C32 C33 C34 105.7(7) no
N31 C34 C33 104.3(8) no
N31 C34 C35 123.5(7) no
C33 C34 C35 132.2(8) no
N42 C42 C41 120.4(7) no
N42 C42 C43 112.3(6) no
C41 C42 C43 127.2(7) no
C42 C43 C44 106.5(6) no
N41 C44 C43 106.0(6) no
N41 C44 C45 122.8(6) no
C43 C44 C45 131.2(6) no

loop_
_geom_bond_atom_site_label_1
_geom_bond_atom_site_label_2
_geom_bond_site_symmetry_1
_geom_bond_site_symmetry_2
_geom_bond_distance
_geom_bond_publ_flag
P1 N1 . . 1.596(5) yes
P1 N2 . . 1.614(5) yes
P1 N4 . . 1.635(5) yes
P1 N5 . . 1.609(5) yes
P2 N2 . . 1.554(5) yes
P2 N3 . . 1.571(4) yes
P2 N31 . . 1.708(5) yes
P2 N41 . . 1.686(5) yes
P3 N1 . . 1.565(4) yes
P3 N3 . . 1.585(4) yes
P3 N11 . . 1.683(4) yes
P3 N21 . . 1.698(5) yes
N4 C1 . . 1.428(9) no
N5 C3 . . 1.436(9) no
N11 N12 . . 1.386(6) no
N11 C14 . . 1.371(7) no
N12 C12 . . 1.310(7) no
N21 N22 . . 1.367(7) no
N21 C24 . . 1.383(8) no
N22 C22 . . 1.317(9) no
N31 N32 . . 1.387(9) no
N31 C34 . . 1.378(9) no
N32 C32 . . 1.302(11) no
N41 N42 . . 1.373(7) no
N41 C44 . . 1.380(7) no
N42 C42 . . 1.311(9) no
C1 C2 . . 1.465(12) no
C2 C3 . . 1.526(13) no
C11 C12 . . 1.486(9) no
C12 C13 . . 1.399(9) no
C13 C14 . . 1.347(8) no
C14 C15 . . 1.487(9) no
C21 C22 . . 1.499(11) no
C22 C23 . . 1.385(12) no
C23 C24 . . 1.351(11) no
C24 C25 . . 1.493(11) no
C31 C32 . . 1.535(14) no
C32 C33 . . 1.375(18) no
C33 C34 . . 1.391(14) no
C34 C35 . . 1.484(13) no
C41 C42 . . 1.508(11) no
C42 C43 . . 1.387(11) no
C43 C44 . . 1.344(11) no
C44 C45 . . 1.506(11) no
